data_1557407
loop_
_publ_author_name
'Payne, Jack'
'McKeown, Paul'
'Mahon, Mary F.'
'Emanuelsson, Emma A. C.'
'Jones, Matthew D.'

_publ_section_title
;
 Mono- and dimeric zinc(ii) complexes for PLA production and degradation
 into methyl lactate -- a chemical recycling method
;
_journal_issue 13
_journal_name_full 'Polymer Chemistry'
_journal_page_first 2381
_journal_page_last 2389
_journal_paper_doi 10.1039/D0PY00192A
_journal_volume 11
_journal_year 2020
_chemical_formula_moiety 'C42 H52 N2 O2 Zn, 0.5(C7 H8)'
_chemical_formula_sum 'C45.5 H56 N2 O2 Zn'
_chemical_formula_weight 727.79
_space_group_crystal_system triclinic
_space_group_IT_number 2
_space_group_name_Hall '-P 1'
_space_group_name_H-M_alt 'P -1'
_atom_sites_solution_hydrogens geom
_audit_creation_method SHELXL-2017/1
_audit_update_record
;
2019-12-16 deposited with the CCDC.	2020-02-26 downloaded from the CCDC.
;
_cell_angle_alpha 76.357(5)
_cell_angle_beta 79.830(4)
_cell_angle_gamma 85.530(4)
_cell_formula_units_Z 2
_cell_length_a 9.7165(4)
_cell_length_b 13.0789(8)
_cell_length_c 16.8043(8)
_cell_measurement_reflns_used 9917
_cell_measurement_temperature 150(2)
_cell_measurement_theta_max 72.4820
_cell_measurement_theta_min 3.9220
_cell_volume 2041.18(19)
_computing_cell_refinement 'CrysAlisPro 1.171.38.43 (Rigaku OD, 2015)'
_computing_data_collection 'CrysAlisPro 1.171.38.43 (Rigaku OD, 2015)'
_computing_data_reduction 'CrysAlisPro 1.171.38.43 (Rigaku OD, 2015)'
_computing_molecular_graphics 'ORTEP3 for Windows - Farrugia, L. J. J. Appl. Crystallogr. 1997, 30, 565'
_computing_publication_material
;
 'WinGX publication routines, Farrugia, 
 L. J., J. Appl. Crystallogr., 1999, 32, 837-838
;
_computing_structure_refinement
;
 SHELXL-2016/6 (Sheldrick, 2016)
 Sheldrick GM (2008) Acta Crystallogr A64:112-122 and 
 C. B. H\"ubschle, G. M. Sheldrick and B. Dittrich
 ShelXle: a Qt graphical user interface for SHELXL
 J. Appl. Cryst., 44, (2011) 1281-1284.
;
_computing_structure_solution
; 
 SHELXT
 Sheldrick, G. M. (2008). Acta Cryst. A64, 112-122.
;
_diffrn_ambient_environment N~2~
_diffrn_ambient_temperature 150.00(10)
_diffrn_detector 'CCD plate'
_diffrn_detector_area_resol_mean 8.1150
_diffrn_detector_type EosS2
_diffrn_measured_fraction_theta_full 0.999
_diffrn_measured_fraction_theta_max 0.999
_diffrn_measurement_device 'four-circle diffractometer'
_diffrn_measurement_device_type 'SuperNova, Dual, Cu at home/near, EosS2'
_diffrn_radiation_monochromator mirror
_diffrn_radiation_probe x-ray
_diffrn_radiation_type 'Cu K\a'
_diffrn_radiation_wavelength 1.54184
_diffrn_reflns_av_R_equivalents 0.0474
_diffrn_reflns_av_unetI/netI 0.0401
_diffrn_reflns_Laue_measured_fraction_full 0.999
_diffrn_reflns_Laue_measured_fraction_max 0.999
_diffrn_reflns_limit_h_max 11
_diffrn_reflns_limit_h_min -9
_diffrn_reflns_limit_k_max 14
_diffrn_reflns_limit_k_min -15
_diffrn_reflns_limit_l_max 20
_diffrn_reflns_limit_l_min -20
_diffrn_reflns_number 20807
_diffrn_reflns_point_group_measured_fraction_full 0.999
_diffrn_reflns_point_group_measured_fraction_max 0.999
_diffrn_reflns_theta_full 66.600
_diffrn_reflns_theta_max 66.600
_diffrn_reflns_theta_min 3.480
_diffrn_source 'micro-focus sealed X-ray tube'
_diffrn_source_type 'SuperNova (Cu) X-ray Source'
_exptl_absorpt_coefficient_mu 1.114
_exptl_absorpt_correction_T_max 1.00000
_exptl_absorpt_correction_T_min 0.81060
_exptl_absorpt_correction_type multi-scan
_exptl_absorpt_process_details
;
CrysAlisPro 1.171.39.46 (Rigaku Oxford Diffraction, 2018)
Empirical absorption correction using spherical harmonics,
 implemented in SCALE3 ABSPACK scaling algorithm.
;
_exptl_crystal_colour yellow
_exptl_crystal_density_diffrn 1.184
_exptl_crystal_description block
_exptl_crystal_F_000 777
_exptl_crystal_size_max 0.3
_exptl_crystal_size_mid 0.1
_exptl_crystal_size_min 0.1
_refine_diff_density_max 0.928
_refine_diff_density_min -0.844
_refine_diff_density_rms 0.069
_refine_ls_extinction_method none
_refine_ls_goodness_of_fit_ref 1.018
_refine_ls_hydrogen_treatment constr
_refine_ls_matrix_type full
_refine_ls_number_parameters 473
_refine_ls_number_reflns 7214
_refine_ls_number_restraints 3
_refine_ls_restrained_S_all 1.020
_refine_ls_R_factor_all 0.0596
_refine_ls_R_factor_gt 0.0536
_refine_ls_shift/su_max 0.001
_refine_ls_shift/su_mean 0.000
_refine_ls_structure_factor_coef Fsqd
_refine_ls_weighting_details 'w=1/[\s^2^(Fo^2^)+(0.0982P)^2^+1.3267P] where P=(Fo^2^+2Fc^2^)/3'
_refine_ls_weighting_scheme calc
_refine_ls_wR_factor_gt 0.1494
_refine_ls_wR_factor_ref 0.1570
_reflns_Friedel_coverage 0.000
_reflns_number_gt 6306
_reflns_number_total 7214
_reflns_threshold_expression 'I > 2\s(I)'
_cod_data_source_file d0py00192a2.cif
_cod_data_source_block '[Zn(1)2]'
_cod_depositor_comments
;Adding full bibliography for 1557407--1557412.cif.

 Adding full bibliography for 1557407--1557412.cif.
;
_cod_original_formula_sum 'C45.50 H56 N2 O2 Zn'
_cod_database_code 1557407
_shelx_shelxl_version_number 2017/1
_shelx_space_group_comment
;
The symmetry employed for this shelxl refinement is uniquely defined
by the following loop, which should always be used as a source of
symmetry information in preference to the above space-group names.
They are only intended as comments.
;
_oxdiff_exptl_absorpt_empirical_full_min 0.644
_oxdiff_exptl_absorpt_empirical_full_max 1.871
_oxdiff_exptl_absorpt_empirical_details
;
Empirical correction (ABSPACK) includes:
- Absorption correction using spherical harmonics
- Frame scaling
;

loop_
_space_group_symop_operation_xyz
'x, y, z'
'-x, -y, -z'

loop_
_atom_site_label
_atom_site_type_symbol
_atom_site_fract_x
_atom_site_fract_y
_atom_site_fract_z
_atom_site_U_iso_or_equiv
_atom_site_adp_type
_atom_site_occupancy
_atom_site_site_symmetry_order
_atom_site_calc_flag
_atom_site_refinement_flags_posn
_atom_site_refinement_flags_adp
_atom_site_refinement_flags_occupancy
_atom_site_disorder_assembly
_atom_site_disorder_group
Zn1 Zn 0.66065(3) 0.58539(3) 0.75721(2) 0.02822(14) Uani 1 1 d . . . . .
O2 O 0.77085(17) 0.67652(14) 0.66817(11) 0.0306(4) Uani 1 1 d . . . . .
O1 O 0.73463(18) 0.44350(14) 0.77868(11) 0.0319(4) Uani 1 1 d . . . . .
N2 N 0.4837(2) 0.60735(16) 0.70977(13) 0.0257(4) Uani 1 1 d . . . . .
N1 N 0.6671(2) 0.60722(17) 0.87071(13) 0.0289(5) Uani 1 1 d . . . . .
C1 C 0.7719(2) 0.3876(2) 0.84738(15) 0.0279(5) Uani 1 1 d . . . . .
C37 C 0.3638(3) 0.5480(2) 0.75097(16) 0.0283(5) Uani 1 1 d . . . . .
C36 C 0.4814(3) 0.6702(2) 0.63729(16) 0.0281(5) Uani 1 1 d . . . . .
H36 H 0.396131 0.674131 0.616267 0.034 Uiso 1 1 calc R U . . .
C2 C 0.7629(3) 0.4278(2) 0.91994(16) 0.0301(5) Uani 1 1 d . . . . .
C23 C 0.5899(3) 0.73402(19) 0.58494(16) 0.0269(5) Uani 1 1 d . . . . .
C22 C 0.7299(3) 0.73256(19) 0.60024(15) 0.0263(5) Uani 1 1 d . . . . .
C3 C 0.8098(3) 0.3637(2) 0.99165(17) 0.0350(6) Uani 1 1 d . . . . .
H3 H 0.804770 0.391689 1.039397 0.042 Uiso 1 1 calc R U . . .
C26 C 0.7853(3) 0.8555(2) 0.46812(15) 0.0281(5) Uani 1 1 d . . . . .
H26 H 0.852470 0.896787 0.427800 0.034 Uiso 1 1 calc R U . . .
C27 C 0.8298(2) 0.7935(2) 0.53830(15) 0.0269(5) Uani 1 1 d . . . . .
C4 C 0.8621(3) 0.2625(2) 0.99414(17) 0.0360(6) Uani 1 1 d . . . . .
C6 C 0.8258(3) 0.2827(2) 0.84952(16) 0.0300(5) Uani 1 1 d . . . . .
C25 C 0.6463(3) 0.8614(2) 0.45249(15) 0.0279(5) Uani 1 1 d . . . . .
C28 C 0.9843(3) 0.7869(2) 0.55063(16) 0.0300(5) Uani 1 1 d . . . . .
C24 C 0.5532(3) 0.7985(2) 0.51066(16) 0.0286(5) Uani 1 1 d . . . . .
H24 H 0.459912 0.798036 0.500827 0.034 Uiso 1 1 calc R U . . .
C16 C 0.6230(3) 0.7060(2) 0.89102(17) 0.0325(6) Uani 1 1 d . . . . .
C5 C 0.8669(3) 0.2245(2) 0.92213(17) 0.0321(6) Uani 1 1 d . . . . .
H5 H 0.900672 0.154083 0.923391 0.038 Uiso 1 1 calc R U . . .
C32 C 0.6061(3) 0.9317(2) 0.37236(16) 0.0315(6) Uani 1 1 d . . . . .
C31 C 1.0761(3) 0.8582(2) 0.47832(17) 0.0364(6) Uani 1 1 d . . . . .
H31A H 1.172836 0.852107 0.488740 0.055 Uiso 1 1 calc R U . . .
H31B H 1.041292 0.931467 0.473367 0.055 Uiso 1 1 calc R U . . .
H31C H 1.072815 0.836694 0.426663 0.055 Uiso 1 1 calc R U . . .
C38 C 0.3854(3) 0.4521(2) 0.80445(18) 0.0387(6) Uani 1 1 d . . . . .
H38 H 0.477827 0.427627 0.812219 0.046 Uiso 1 1 calc R U . . .
C15 C 0.7144(3) 0.5322(2) 0.92668(16) 0.0325(6) Uani 1 1 d . . . . .
H15 H 0.716973 0.548904 0.978399 0.039 Uiso 1 1 calc R U . . .
C30 C 0.9977(3) 0.8215(2) 0.63035(17) 0.0354(6) Uani 1 1 d . . . . .
H30A H 0.948321 0.772845 0.678633 0.053 Uiso 1 1 calc R U . . .
H30B H 0.956610 0.892823 0.627833 0.053 Uiso 1 1 calc R U . . .
H30C H 1.096798 0.820894 0.635289 0.053 Uiso 1 1 calc R U . . .
C11 C 0.8433(3) 0.2381(2) 0.77103(17) 0.0346(6) Uani 1 1 d . . . . .
C21 C 0.6526(3) 0.7973(2) 0.82984(18) 0.0366(6) Uani 1 1 d . . . . .
H21 H 0.699744 0.792877 0.776116 0.044 Uiso 1 1 calc R U . . .
C42 C 0.2275(3) 0.5835(2) 0.74094(17) 0.0350(6) Uani 1 1 d . . . . .
H42 H 0.210934 0.649688 0.705239 0.042 Uiso 1 1 calc R U . . .
C41 C 0.1162(3) 0.5217(2) 0.78332(19) 0.0411(7) Uani 1 1 d . . . . .
H41 H 0.023503 0.545712 0.775985 0.049 Uiso 1 1 calc R U . . .
C35 C 0.4482(3) 0.9582(2) 0.38193(18) 0.0404(7) Uani 1 1 d . . . . .
H35A H 0.427244 1.009112 0.332145 0.061 Uiso 1 1 calc R U . . .
H35B H 0.419053 0.988668 0.430559 0.061 Uiso 1 1 calc R U . . .
H35C H 0.397491 0.893919 0.389191 0.061 Uiso 1 1 calc R U . . .
C7 C 0.9174(4) 0.1913(3) 1.0691(2) 0.0482(8) Uani 1 1 d . . . . .
C40 C 0.1383(3) 0.4264(2) 0.83577(19) 0.0418(7) Uani 1 1 d . . . . .
H40 H 0.061412 0.384524 0.864389 0.050 Uiso 1 1 calc R U . . .
C29 C 1.0432(3) 0.6738(2) 0.55455(19) 0.0382(6) Uani 1 1 d . . . . .
H29A H 1.141894 0.669965 0.560906 0.057 Uiso 1 1 calc R U . . .
H29B H 1.034851 0.653208 0.503225 0.057 Uiso 1 1 calc R U . . .
H29C H 0.990356 0.626010 0.602010 0.057 Uiso 1 1 calc R U . . .
C39 C 0.2730(3) 0.3919(2) 0.8466(2) 0.0442(7) Uani 1 1 d . . . . .
H39 H 0.288678 0.326248 0.883302 0.053 Uiso 1 1 calc R U . . .
C17 C 0.5502(3) 0.7129(3) 0.96883(19) 0.0406(7) Uani 1 1 d . . . . .
H17 H 0.528030 0.650811 1.010526 0.049 Uiso 1 1 calc R U . . .
C33 C 0.6807(3) 1.0364(2) 0.3496(2) 0.0448(7) Uani 1 1 d . . . . .
H33A H 0.781715 1.023154 0.335697 0.067 Uiso 1 1 calc R U . . .
H33B H 0.661444 1.070187 0.396816 0.067 Uiso 1 1 calc R U . . .
H33C H 0.646362 1.082808 0.301642 0.067 Uiso 1 1 calc R U . . .
C14 C 0.9464(3) 0.3051(2) 0.70211(18) 0.0429(7) Uani 1 1 d . . . . .
H14A H 0.908870 0.377746 0.689099 0.064 Uiso 1 1 calc R U . . .
H14B H 0.959453 0.276308 0.652339 0.064 Uiso 1 1 calc R U . . .
H14C H 1.036496 0.303864 0.720919 0.064 Uiso 1 1 calc R U . . .
C20 C 0.6132(3) 0.8946(2) 0.8476(2) 0.0448(7) Uani 1 1 d . . . . .
H20 H 0.634898 0.957045 0.806156 0.054 Uiso 1 1 calc R U . . .
C34 C 0.6485(3) 0.8751(3) 0.30165(18) 0.0451(7) Uani 1 1 d . . . . .
H34A H 0.748694 0.856024 0.296480 0.068 Uiso 1 1 calc R U . . .
H34B H 0.628822 0.921603 0.249651 0.068 Uiso 1 1 calc R U . . .
H34C H 0.595092 0.811139 0.313358 0.068 Uiso 1 1 calc R U . . .
C13 C 0.7014(3) 0.2369(3) 0.7428(2) 0.0456(7) Uani 1 1 d . . . . .
H13A H 0.662069 0.308987 0.729316 0.068 Uiso 1 1 calc R U . . .
H13B H 0.637260 0.193870 0.787563 0.068 Uiso 1 1 calc R U . . .
H13C H 0.714519 0.207071 0.693568 0.068 Uiso 1 1 calc R U . . .
C12 C 0.9038(4) 0.1241(2) 0.7864(2) 0.0479(8) Uani 1 1 d . . . . .
H12A H 0.915769 0.099183 0.734885 0.072 Uiso 1 1 calc R U . . .
H12B H 0.839378 0.078890 0.829434 0.072 Uiso 1 1 calc R U . . .
H12C H 0.994589 0.121693 0.804616 0.072 Uiso 1 1 calc R U . . .
C19 C 0.5424(4) 0.9014(3) 0.9252(2) 0.0506(8) Uani 1 1 d . . . . .
H19 H 0.516163 0.968353 0.937179 0.061 Uiso 1 1 calc R U . . .
C18 C 0.5102(3) 0.8113(3) 0.9851(2) 0.0502(8) Uani 1 1 d . . . . .
H18 H 0.460047 0.816193 1.038053 0.060 Uiso 1 1 calc R U . . .
C9 C 0.8376(5) 0.0883(3) 1.0974(3) 0.0686(11) Uani 1 1 d . . . . .
H9A H 0.880066 0.040080 1.141310 0.103 Uiso 1 1 calc R U . . .
H9B H 0.842391 0.055447 1.050175 0.103 Uiso 1 1 calc R U . . .
H9C H 0.739530 0.103808 1.118634 0.103 Uiso 1 1 calc R U . . .
C8 C 1.0726(4) 0.1579(3) 1.0420(3) 0.0690(11) Uani 1 1 d . . . . .
H8A H 1.129620 0.220389 1.024708 0.104 Uiso 1 1 calc R U . . .
H8B H 1.079123 0.123576 0.995463 0.104 Uiso 1 1 calc R U . . .
H8C H 1.106869 0.108780 1.088665 0.104 Uiso 1 1 calc R U . . .
C10 C 0.9092(7) 0.2423(4) 1.1394(3) 0.0969(19) Uani 1 1 d . . . . .
H10A H 0.958710 0.308337 1.120654 0.145 Uiso 1 1 calc R U . . .
H10B H 0.952541 0.195278 1.183537 0.145 Uiso 1 1 calc R U . . .
H10C H 0.810910 0.257025 1.160649 0.145 Uiso 1 1 calc R U . . .
C44 C 0.4887(8) 0.4330(4) 0.5771(4) 0.118(3) Uani 1 1 d D . . . .
H44 H 0.475538 0.387029 0.630611 0.142 Uiso 1 1 calc R U . . .
C45 C 0.3771(7) 0.4643(4) 0.5336(4) 0.118(3) Uani 1 1 d D . . . .
C43 C 0.6203(9) 0.4714(5) 0.5395(4) 0.140(4) Uani 1 1 d D . . . .
H43 H 0.701459 0.452429 0.564860 0.168 Uiso 1 1 calc R U . . .
C46 C 0.2385(8) 0.4197(7) 0.5732(6) 0.086(3) Uani 0.5 1 d D . P . .
H46A H 0.234972 0.349083 0.563387 0.129 Uiso 0.5 1 calc R U P . .
H46B H 0.164264 0.465238 0.549138 0.129 Uiso 0.5 1 calc R U P . .
H46C H 0.225142 0.415552 0.633010 0.129 Uiso 0.5 1 calc R U P . .

loop_
_atom_site_aniso_label
_atom_site_aniso_U_11
_atom_site_aniso_U_22
_atom_site_aniso_U_33
_atom_site_aniso_U_23
_atom_site_aniso_U_13
_atom_site_aniso_U_12
Zn1 0.0247(2) 0.0309(2) 0.0281(2) 0.00110(14) -0.01044(14) -0.00541(14)
O2 0.0233(8) 0.0366(10) 0.0288(9) 0.0051(7) -0.0101(7) -0.0067(7)
O1 0.0333(9) 0.0325(10) 0.0305(9) -0.0013(8) -0.0149(7) 0.0000(7)
N2 0.0196(9) 0.0273(10) 0.0301(11) -0.0012(8) -0.0092(8) -0.0041(8)
N1 0.0262(10) 0.0345(12) 0.0272(10) -0.0048(9) -0.0075(8) -0.0081(9)
C1 0.0205(11) 0.0339(13) 0.0282(12) 0.0012(10) -0.0086(9) -0.0094(10)
C37 0.0252(12) 0.0318(13) 0.0293(12) -0.0049(10) -0.0084(10) -0.0067(10)
C36 0.0239(12) 0.0303(13) 0.0309(13) -0.0041(10) -0.0093(10) -0.0027(10)
C2 0.0263(12) 0.0348(14) 0.0275(13) 0.0020(11) -0.0092(10) -0.0086(10)
C23 0.0256(12) 0.0263(12) 0.0295(13) -0.0040(10) -0.0089(10) -0.0027(10)
C22 0.0264(12) 0.0261(12) 0.0273(12) -0.0036(10) -0.0098(10) -0.0015(10)
C3 0.0360(14) 0.0431(16) 0.0265(13) -0.0020(11) -0.0119(11) -0.0085(12)
C26 0.0247(12) 0.0297(13) 0.0290(13) -0.0035(10) -0.0040(10) -0.0060(10)
C27 0.0231(12) 0.0283(12) 0.0298(13) -0.0050(10) -0.0068(10) -0.0045(9)
C4 0.0344(14) 0.0385(15) 0.0324(14) 0.0050(11) -0.0125(11) -0.0085(11)
C6 0.0241(12) 0.0332(13) 0.0318(13) 0.0013(11) -0.0107(10) -0.0077(10)
C25 0.0275(12) 0.0278(12) 0.0287(13) -0.0039(10) -0.0085(10) -0.0018(10)
C28 0.0217(12) 0.0352(14) 0.0318(13) -0.0020(11) -0.0078(10) -0.0030(10)
C24 0.0227(12) 0.0310(13) 0.0330(13) -0.0039(11) -0.0108(10) -0.0023(10)
C16 0.0224(12) 0.0417(15) 0.0366(14) -0.0092(12) -0.0120(10) -0.0025(10)
C5 0.0284(13) 0.0300(13) 0.0359(14) 0.0020(11) -0.0107(11) -0.0060(10)
C32 0.0288(13) 0.0327(13) 0.0314(13) 0.0017(11) -0.0115(10) -0.0047(10)
C31 0.0229(12) 0.0466(16) 0.0373(15) -0.0027(12) -0.0055(10) -0.0071(11)
C38 0.0266(13) 0.0405(15) 0.0447(16) 0.0050(13) -0.0114(11) -0.0076(11)
C15 0.0304(13) 0.0393(15) 0.0273(13) -0.0029(11) -0.0062(10) -0.0094(11)
C30 0.0286(13) 0.0431(15) 0.0354(14) -0.0036(12) -0.0118(11) -0.0091(11)
C11 0.0389(15) 0.0316(14) 0.0339(14) -0.0012(11) -0.0146(11) -0.0035(11)
C21 0.0372(14) 0.0388(15) 0.0368(15) -0.0081(12) -0.0141(11) -0.0028(12)
C42 0.0280(13) 0.0360(14) 0.0377(14) 0.0005(12) -0.0085(11) -0.0023(11)
C41 0.0235(13) 0.0490(17) 0.0477(17) -0.0008(14) -0.0089(12) -0.0067(12)
C35 0.0297(14) 0.0482(17) 0.0376(15) 0.0072(13) -0.0134(11) -0.0015(12)
C7 0.0537(18) 0.0515(19) 0.0374(16) 0.0066(14) -0.0221(14) -0.0077(15)
C40 0.0315(14) 0.0497(17) 0.0421(16) 0.0004(13) -0.0075(12) -0.0183(13)
C29 0.0273(13) 0.0408(16) 0.0460(16) -0.0055(13) -0.0118(11) 0.0021(11)
C39 0.0386(15) 0.0412(16) 0.0469(17) 0.0095(13) -0.0118(13) -0.0151(13)
C17 0.0308(14) 0.0524(18) 0.0380(15) -0.0080(13) -0.0059(11) -0.0040(12)
C33 0.0427(16) 0.0392(16) 0.0477(17) 0.0114(13) -0.0199(13) -0.0099(13)
C14 0.0494(17) 0.0432(17) 0.0346(15) -0.0076(13) -0.0031(13) -0.0044(13)
C20 0.0535(18) 0.0383(16) 0.0473(17) -0.0073(13) -0.0247(14) 0.0002(13)
C34 0.0505(18) 0.0526(18) 0.0312(15) -0.0043(13) -0.0112(13) -0.0015(14)
C13 0.0486(17) 0.0470(17) 0.0481(18) -0.0119(14) -0.0226(14) -0.0069(14)
C12 0.064(2) 0.0338(16) 0.0489(18) -0.0082(13) -0.0211(15) 0.0033(14)
C19 0.0544(19) 0.0492(19) 0.056(2) -0.0223(16) -0.0240(16) 0.0130(15)
C18 0.0419(17) 0.065(2) 0.0474(18) -0.0226(16) -0.0087(14) 0.0073(15)
C9 0.079(3) 0.058(2) 0.059(2) 0.0181(18) -0.028(2) -0.006(2)
C8 0.061(2) 0.076(3) 0.068(2) 0.006(2) -0.036(2) 0.004(2)
C10 0.176(6) 0.068(3) 0.055(2) -0.010(2) -0.064(3) 0.038(3)
C44 0.243(9) 0.061(3) 0.061(3) -0.028(3) -0.058(4) 0.052(5)
C45 0.231(8) 0.052(3) 0.082(4) -0.039(3) -0.045(4) 0.040(4)
C43 0.271(11) 0.076(4) 0.090(5) -0.043(4) -0.077(6) 0.070(6)
C46 0.107(8) 0.064(6) 0.094(7) -0.030(5) -0.030(6) 0.023(5)

loop_
_atom_type_symbol
_atom_type_description
_atom_type_scat_dispersion_real
_atom_type_scat_dispersion_imag
_atom_type_scat_source
C C 0.0181 0.0091 'International Tables Vol C Tables 4.2.6.8 and 6.1.1.4'
H H 0.0000 0.0000 'International Tables Vol C Tables 4.2.6.8 and 6.1.1.4'
N N 0.0311 0.0180 'International Tables Vol C Tables 4.2.6.8 and 6.1.1.4'
O O 0.0492 0.0322 'International Tables Vol C Tables 4.2.6.8 and 6.1.1.4'
Zn Zn -1.5491 0.6778 'International Tables Vol C Tables 4.2.6.8 and 6.1.1.4'

loop_
_geom_angle_atom_site_label_1
_geom_angle_atom_site_label_2
_geom_angle_atom_site_label_3
_geom_angle
_geom_angle_site_symmetry_1
_geom_angle_site_symmetry_3
_geom_angle_publ_flag
O2 Zn1 O1 113.31(8) . . ?
O2 Zn1 N2 97.05(8) . . ?
O1 Zn1 N2 115.29(8) . . ?
O2 Zn1 N1 115.48(8) . . ?
O1 Zn1 N1 95.29(8) . . ?
N2 Zn1 N1 121.59(9) . . ?
C22 O2 Zn1 126.79(16) . . ?
C1 O1 Zn1 128.13(17) . . ?
C36 N2 C37 119.8(2) . . ?
C36 N2 Zn1 119.29(16) . . ?
C37 N2 Zn1 120.65(16) . . ?
C15 N1 C16 118.9(2) . . ?
C15 N1 Zn1 120.61(19) . . ?
C16 N1 Zn1 120.48(17) . . ?
O1 C1 C6 118.8(2) . . ?
O1 C1 C2 122.7(2) . . ?
C6 C1 C2 118.6(2) . . ?
C38 C37 C42 119.2(2) . . ?
C38 C37 N2 117.9(2) . . ?
C42 C37 N2 122.9(2) . . ?
N2 C36 C23 128.8(2) . . ?
N2 C36 H36 115.6 . . ?
C23 C36 H36 115.6 . . ?
C3 C2 C1 119.6(2) . . ?
C3 C2 C15 115.3(2) . . ?
C1 C2 C15 125.1(2) . . ?
C24 C23 C22 119.4(2) . . ?
C24 C23 C36 115.5(2) . . ?
C22 C23 C36 125.0(2) . . ?
O2 C22 C27 118.8(2) . . ?
O2 C22 C23 122.8(2) . . ?
C27 C22 C23 118.4(2) . . ?
C4 C3 C2 122.1(3) . . ?
C4 C3 H3 118.9 . . ?
C2 C3 H3 118.9 . . ?
C27 C26 C25 124.2(2) . . ?
C27 C26 H26 117.9 . . ?
C25 C26 H26 117.9 . . ?
C26 C27 C22 118.7(2) . . ?
C26 C27 C28 121.9(2) . . ?
C22 C27 C28 119.3(2) . . ?
C3 C4 C5 116.8(2) . . ?
C3 C4 C7 124.1(3) . . ?
C5 C4 C7 119.1(3) . . ?
C5 C6 C1 118.4(2) . . ?
C5 C6 C11 121.5(2) . . ?
C1 C6 C11 120.1(2) . . ?
C24 C25 C26 116.4(2) . . ?
C24 C25 C32 122.8(2) . . ?
C26 C25 C32 120.8(2) . . ?
C31 C28 C29 106.9(2) . . ?
C31 C28 C30 107.2(2) . . ?
C29 C28 C30 110.4(2) . . ?
C31 C28 C27 112.1(2) . . ?
C29 C28 C27 109.4(2) . . ?
C30 C28 C27 110.7(2) . . ?
C25 C24 C23 122.8(2) . . ?
C25 C24 H24 118.6 . . ?
C23 C24 H24 118.6 . . ?
C21 C16 C17 119.9(3) . . ?
C21 C16 N1 118.1(2) . . ?
C17 C16 N1 122.1(3) . . ?
C6 C5 C4 124.4(3) . . ?
C6 C5 H5 117.8 . . ?
C4 C5 H5 117.8 . . ?
C34 C32 C25 109.3(2) . . ?
C34 C32 C33 108.9(2) . . ?
C25 C32 C33 110.9(2) . . ?
C34 C32 C35 109.2(2) . . ?
C25 C32 C35 111.4(2) . . ?
C33 C32 C35 107.2(2) . . ?
C28 C31 H31A 109.5 . . ?
C28 C31 H31B 109.5 . . ?
H31A C31 H31B 109.5 . . ?
C28 C31 H31C 109.5 . . ?
H31A C31 H31C 109.5 . . ?
H31B C31 H31C 109.5 . . ?
C39 C38 C37 120.3(3) . . ?
C39 C38 H38 119.9 . . ?
C37 C38 H38 119.9 . . ?
N1 C15 C2 128.2(2) . . ?
N1 C15 H15 115.9 . . ?
C2 C15 H15 115.9 . . ?
C28 C30 H30A 109.5 . . ?
C28 C30 H30B 109.5 . . ?
H30A C30 H30B 109.5 . . ?
C28 C30 H30C 109.5 . . ?
H30A C30 H30C 109.5 . . ?
H30B C30 H30C 109.5 . . ?
C14 C11 C13 110.7(2) . . ?
C14 C11 C12 107.4(2) . . ?
C13 C11 C12 107.1(2) . . ?
C14 C11 C6 109.0(2) . . ?
C13 C11 C6 110.7(2) . . ?
C12 C11 C6 111.8(2) . . ?
C20 C21 C16 119.7(3) . . ?
C20 C21 H21 120.1 . . ?
C16 C21 H21 120.1 . . ?
C41 C42 C37 119.7(3) . . ?
C41 C42 H42 120.2 . . ?
C37 C42 H42 120.2 . . ?
C40 C41 C42 120.9(3) . . ?
C40 C41 H41 119.6 . . ?
C42 C41 H41 119.6 . . ?
C32 C35 H35A 109.5 . . ?
C32 C35 H35B 109.5 . . ?
H35A C35 H35B 109.5 . . ?
C32 C35 H35C 109.5 . . ?
H35A C35 H35C 109.5 . . ?
H35B C35 H35C 109.5 . . ?
C10 C7 C4 113.2(3) . . ?
C10 C7 C9 110.0(4) . . ?
C4 C7 C9 109.9(3) . . ?
C10 C7 C8 108.8(4) . . ?
C4 C7 C8 109.0(3) . . ?
C9 C7 C8 105.6(3) . . ?
C41 C40 C39 119.5(3) . . ?
C41 C40 H40 120.2 . . ?
C39 C40 H40 120.2 . . ?
C28 C29 H29A 109.5 . . ?
C28 C29 H29B 109.5 . . ?
H29A C29 H29B 109.5 . . ?
C28 C29 H29C 109.5 . . ?
H29A C29 H29C 109.5 . . ?
H29B C29 H29C 109.5 . . ?
C40 C39 C38 120.4(3) . . ?
C40 C39 H39 119.8 . . ?
C38 C39 H39 119.8 . . ?
C16 C17 C18 119.5(3) . . ?
C16 C17 H17 120.2 . . ?
C18 C17 H17 120.2 . . ?
C32 C33 H33A 109.5 . . ?
C32 C33 H33B 109.5 . . ?
H33A C33 H33B 109.5 . . ?
C32 C33 H33C 109.5 . . ?
H33A C33 H33C 109.5 . . ?
H33B C33 H33C 109.5 . . ?
C11 C14 H14A 109.5 . . ?
C11 C14 H14B 109.5 . . ?
H14A C14 H14B 109.5 . . ?
C11 C14 H14C 109.5 . . ?
H14A C14 H14C 109.5 . . ?
H14B C14 H14C 109.5 . . ?
C21 C20 C19 120.4(3) . . ?
C21 C20 H20 119.8 . . ?
C19 C20 H20 119.8 . . ?
C32 C34 H34A 109.5 . . ?
C32 C34 H34B 109.5 . . ?
H34A C34 H34B 109.5 . . ?
C32 C34 H34C 109.5 . . ?
H34A C34 H34C 109.5 . . ?
H34B C34 H34C 109.5 . . ?
C11 C13 H13A 109.5 . . ?
C11 C13 H13B 109.5 . . ?
H13A C13 H13B 109.5 . . ?
C11 C13 H13C 109.5 . . ?
H13A C13 H13C 109.5 . . ?
H13B C13 H13C 109.5 . . ?
C11 C12 H12A 109.5 . . ?
C11 C12 H12B 109.5 . . ?
H12A C12 H12B 109.5 . . ?
C11 C12 H12C 109.5 . . ?
H12A C12 H12C 109.5 . . ?
H12B C12 H12C 109.5 . . ?
C18 C19 C20 120.0(3) . . ?
C18 C19 H19 120.0 . . ?
C20 C19 H19 120.0 . . ?
C19 C18 C17 120.6(3) . . ?
C19 C18 H18 119.7 . . ?
C17 C18 H18 119.7 . . ?
C7 C9 H9A 109.5 . . ?
C7 C9 H9B 109.5 . . ?
H9A C9 H9B 109.5 . . ?
C7 C9 H9C 109.5 . . ?
H9A C9 H9C 109.5 . . ?
H9B C9 H9C 109.5 . . ?
C7 C8 H8A 109.5 . . ?
C7 C8 H8B 109.5 . . ?
H8A C8 H8B 109.5 . . ?
C7 C8 H8C 109.5 . . ?
H8A C8 H8C 109.5 . . ?
H8B C8 H8C 109.5 . . ?
C7 C10 H10A 109.5 . . ?
C7 C10 H10B 109.5 . . ?
H10A C10 H10B 109.5 . . ?
C7 C10 H10C 109.5 . . ?
H10A C10 H10C 109.5 . . ?
H10B C10 H10C 109.5 . . ?
C45 C44 C43 117.9(7) . . ?
C45 C44 H44 121.0 . . ?
C43 C44 H44 121.0 . . ?
C43 C45 C44 127.5(6) 2_666 . ?
C43 C45 C46 115.3(8) 2_666 . ?
C44 C45 C46 117.3(7) . . ?
C45 C43 C44 114.6(7) 2_666 . ?
C45 C43 H43 122.7 2_666 . ?
C44 C43 H43 122.7 . . ?
C45 C46 H46A 109.5 . . ?
C45 C46 H46B 109.5 . . ?
H46A C46 H46B 109.5 . . ?
C45 C46 H46C 109.5 . . ?
H46A C46 H46C 109.5 . . ?
H46B C46 H46C 109.5 . . ?

loop_
_geom_bond_atom_site_label_1
_geom_bond_atom_site_label_2
_geom_bond_distance
_geom_bond_site_symmetry_2
_geom_bond_publ_flag
Zn1 O2 1.8968(17) . ?
Zn1 O1 1.9127(18) . ?
Zn1 N2 1.9936(19) . ?
Zn1 N1 2.006(2) . ?
O2 C22 1.311(3) . ?
O1 C1 1.306(3) . ?
N2 C36 1.301(3) . ?
N2 C37 1.428(3) . ?
N1 C15 1.306(3) . ?
N1 C16 1.429(3) . ?
C1 C6 1.425(4) . ?
C1 C2 1.424(4) . ?
C37 C38 1.385(4) . ?
C37 C42 1.395(4) . ?
C36 C23 1.430(4) . ?
C36 H36 0.9500 . ?
C2 C3 1.421(4) . ?
C2 C15 1.432(4) . ?
C23 C24 1.418(3) . ?
C23 C22 1.426(3) . ?
C22 C27 1.426(4) . ?
C3 C4 1.374(4) . ?
C3 H3 0.9500 . ?
C26 C27 1.382(4) . ?
C26 C25 1.414(3) . ?
C26 H26 0.9500 . ?
C27 C28 1.544(3) . ?
C4 C5 1.405(4) . ?
C4 C7 1.533(4) . ?
C6 C5 1.384(4) . ?
C6 C11 1.542(4) . ?
C25 C24 1.369(4) . ?
C25 C32 1.535(3) . ?
C28 C31 1.535(4) . ?
C28 C29 1.535(4) . ?
C28 C30 1.541(4) . ?
C24 H24 0.9500 . ?
C16 C21 1.391(4) . ?
C16 C17 1.392(4) . ?
C5 H5 0.9500 . ?
C32 C34 1.525(4) . ?
C32 C33 1.535(4) . ?
C32 C35 1.536(4) . ?
C31 H31A 0.9800 . ?
C31 H31B 0.9800 . ?
C31 H31C 0.9800 . ?
C38 C39 1.383(4) . ?
C38 H38 0.9500 . ?
C15 H15 0.9500 . ?
C30 H30A 0.9800 . ?
C30 H30B 0.9800 . ?
C30 H30C 0.9800 . ?
C11 C14 1.536(4) . ?
C11 C13 1.538(4) . ?
C11 C12 1.539(4) . ?
C21 C20 1.385(4) . ?
C21 H21 0.9500 . ?
C42 C41 1.386(4) . ?
C42 H42 0.9500 . ?
C41 C40 1.373(4) . ?
C41 H41 0.9500 . ?
C35 H35A 0.9800 . ?
C35 H35B 0.9800 . ?
C35 H35C 0.9800 . ?
C7 C10 1.475(5) . ?
C7 C9 1.540(5) . ?
C7 C8 1.556(5) . ?
C40 C39 1.380(4) . ?
C40 H40 0.9500 . ?
C29 H29A 0.9800 . ?
C29 H29B 0.9800 . ?
C29 H29C 0.9800 . ?
C39 H39 0.9500 . ?
C17 C18 1.389(5) . ?
C17 H17 0.9500 . ?
C33 H33A 0.9800 . ?
C33 H33B 0.9800 . ?
C33 H33C 0.9800 . ?
C14 H14A 0.9800 . ?
C14 H14B 0.9800 . ?
C14 H14C 0.9800 . ?
C20 C19 1.383(5) . ?
C20 H20 0.9500 . ?
C34 H34A 0.9800 . ?
C34 H34B 0.9800 . ?
C34 H34C 0.9800 . ?
C13 H13A 0.9800 . ?
C13 H13B 0.9800 . ?
C13 H13C 0.9800 . ?
C12 H12A 0.9800 . ?
C12 H12B 0.9800 . ?
C12 H12C 0.9800 . ?
C19 C18 1.374(5) . ?
C19 H19 0.9500 . ?
C18 H18 0.9500 . ?
C9 H9A 0.9800 . ?
C9 H9B 0.9800 . ?
C9 H9C 0.9800 . ?
C8 H8A 0.9800 . ?
C8 H8B 0.9800 . ?
C8 H8C 0.9800 . ?
C10 H10A 0.9800 . ?
C10 H10B 0.9800 . ?
C10 H10C 0.9800 . ?
C44 C45 1.396(2) . ?
C44 C43 1.397(2) . ?
C44 H44 0.9500 . ?
C45 C43 1.312(7) 2_666 ?
C45 C46 1.490(2) . ?
C43 H43 0.9500 . ?
C46 H46A 0.9800 . ?
C46 H46B 0.9800 . ?
C46 H46C 0.9800 . ?
